data_7718445
loop_
_publ_author_name
'Seki, Kota'
'Nakamura, Takashi'

_publ_section_title
;
 Selective synthesis of a heterotetranuclear complex from a macrocyclic
 ligand with multiple identical chelating units.
;
_journal_issue 15
_journal_name_full 'Dalton transactions (Cambridge, England : 2003)'
_journal_page_first 6034
_journal_page_last 6037
_journal_paper_doi 10.1039/d5dt00623f
_journal_volume 54
_journal_year 2025
_chemical_formula_moiety '(C78 H74 F12 Mo2 N4 O14), 5.5(C H Cl3), 2(C4 H8 O)'
_chemical_formula_sum 'C91.5 H95.5 Cl16.5 F12 Mo2 N4 O16'
_chemical_formula_weight 2512.02
_space_group_crystal_system triclinic
_space_group_IT_number 2
_space_group_name_Hall '-P 1'
_space_group_name_H-M_alt 'P -1'
_atom_sites_solution_hydrogens geom
_audit_creation_method SHELXL-2018/3
_audit_update_record
;
2025-02-15 deposited with the CCDC.	2025-03-26 downloaded from the CCDC.
;
_cell_angle_alpha 100.4270(10)
_cell_angle_beta 90.6740(10)
_cell_angle_gamma 107.2210(10)
_cell_formula_units_Z 2
_cell_length_a 14.7987(4)
_cell_length_b 17.5747(5)
_cell_length_c 22.7001(6)
_cell_measurement_reflns_used 9692
_cell_measurement_temperature 100(2)
_cell_measurement_theta_max 23.640
_cell_measurement_theta_min 2.168
_cell_volume 5532.7(3)
_computing_cell_refinement 'APEX3 (Bruker Nano, 2019)'
_computing_data_collection 'APEX2 (Bruker AXS, 2006)'
_computing_data_reduction 'APEX3 (Bruker Nano, 2019)'
_computing_publication_material 'Yadokari-XG (Wakita, Nemoto et al., 2009)'
_computing_structure_refinement 'SHELXL-2018/3 (Sheldrick, 2018)'
_computing_structure_solution 'SHELXT 2018/2 (Sheldrick, 2018)'
_diffrn_ambient_temperature 100(2)
_diffrn_detector_area_resol_mean 8.333
_diffrn_measured_fraction_theta_full 0.999
_diffrn_measured_fraction_theta_max 0.998
_diffrn_measurement_device_type 'Bruker D8 goniometer'
_diffrn_measurement_method '\f and \w scans'
_diffrn_radiation_monochromator 'multilayered confocal mirror'
_diffrn_radiation_source 'rotating anode X-ray tube'
_diffrn_radiation_type MoK\a
_diffrn_radiation_wavelength 0.71073
_diffrn_reflns_av_R_equivalents 0.1223
_diffrn_reflns_av_unetI/netI 0.0465
_diffrn_reflns_Laue_measured_fraction_full 0.999
_diffrn_reflns_Laue_measured_fraction_max 0.998
_diffrn_reflns_limit_h_max 19
_diffrn_reflns_limit_h_min -19
_diffrn_reflns_limit_k_max 22
_diffrn_reflns_limit_k_min -22
_diffrn_reflns_limit_l_max 29
_diffrn_reflns_limit_l_min -29
_diffrn_reflns_number 375917
_diffrn_reflns_point_group_measured_fraction_full 0.999
_diffrn_reflns_point_group_measured_fraction_max 0.998
_diffrn_reflns_theta_full 25.242
_diffrn_reflns_theta_max 27.500
_diffrn_reflns_theta_min 1.655
_exptl_absorpt_coefficient_mu 0.705
_exptl_absorpt_correction_T_max 0.7461
_exptl_absorpt_correction_T_min 0.4260
_exptl_absorpt_correction_type multi-scan
_exptl_absorpt_process_details
;    
 SADABS-2016/2 - Bruker AXS area detector scaling and absorption correction 
;
_exptl_crystal_colour yellow
_exptl_crystal_density_diffrn 1.508
_exptl_crystal_description column
_exptl_crystal_F_000 2546
_exptl_crystal_size_max 0.500
_exptl_crystal_size_mid 0.060
_exptl_crystal_size_min 0.030
_refine_diff_density_max 4.406
_refine_diff_density_min -1.615
_refine_diff_density_rms 0.176
_refine_ls_extinction_method none
_refine_ls_goodness_of_fit_ref 1.066
_refine_ls_hydrogen_treatment constr
_refine_ls_matrix_type full
_refine_ls_number_parameters 1437
_refine_ls_number_reflns 25358
_refine_ls_number_restraints 307
_refine_ls_restrained_S_all 1.078
_refine_ls_R_factor_all 0.1152
_refine_ls_R_factor_gt 0.0900
_refine_ls_shift/su_max 0.002
_refine_ls_shift/su_mean 0.000
_refine_ls_structure_factor_coef Fsqd
_refine_ls_weighting_details 'w=1/[\s^2^(Fo^2^)+(0.1341P)^2^+43.7226P] where P=(Fo^2^+2Fc^2^)/3'
_refine_ls_weighting_scheme calc
_refine_ls_wR_factor_gt 0.2438
_refine_ls_wR_factor_ref 0.2775
_reflns_Friedel_coverage 0.000
_reflns_number_gt 19361
_reflns_number_total 25358
_reflns_threshold_expression 'I > 2\s(I)'
_cod_data_source_file d5dt00623f2.cif
_cod_data_source_block s100a_a
_cod_depositor_comments 'Adding full bibliography for 7718442--7718445.cif.'
_cod_original_formula_sum 'C91.50 H95.50 Cl16.50 F12 Mo2 N4 O16'
_cod_database_code 7718445
_shelx_shelxl_version_number 2018/3
_shelx_space_group_comment
;
The symmetry employed for this shelxl refinement is uniquely defined
by the following loop, which should always be used as a source of
symmetry information in preference to the above space-group names.
They are only intended as comments.
;
_shelx_estimated_absorpt_t_min 0.719
_shelx_estimated_absorpt_t_max 0.979

loop_
_space_group_symop_operation_xyz
'x, y, z'
'-x, -y, -z'

loop_
_atom_site_label
_atom_site_type_symbol
_atom_site_fract_x
_atom_site_fract_y
_atom_site_fract_z
_atom_site_U_iso_or_equiv
_atom_site_adp_type
_atom_site_occupancy
_atom_site_site_symmetry_order
_atom_site_calc_flag
_atom_site_refinement_flags_posn
_atom_site_refinement_flags_adp
_atom_site_refinement_flags_occupancy
_atom_site_disorder_assembly
_atom_site_disorder_group
Mo01 Mo 0.48469(3) 0.10768(3) 0.59170(2) 0.01709(12) Uani 1 1 d . . . . .
Mo02 Mo 0.08177(4) 0.18617(3) 0.81133(2) 0.02719(14) Uani 1 1 d . . . . .
Cl1 Cl -0.2069(2) 0.1757(2) 0.99237(14) 0.0848(8) Uani 1 1 d . . . . .
Cl2 Cl -0.0051(2) 0.2407(2) 1.00848(17) 0.0864(9) Uani 1 1 d . . . . .
Cl3 Cl -0.0936(2) 0.06978(19) 0.95310(17) 0.0885(9) Uani 1 1 d . . . . .
F006 F 0.5027(3) 0.2305(2) 0.29531(15) 0.0294(7) Uani 1 1 d . . . . .
F007 F 0.2351(2) 0.2330(2) 0.34151(15) 0.0281(7) Uani 1 1 d . . . . .
F008 F 0.3180(3) 0.1981(2) 0.26975(14) 0.0311(8) Uani 1 1 d . . . . .
F009 F 0.5712(2) 0.3381(2) 0.36062(15) 0.0264(7) Uani 1 1 d . . . . .
F00A F 0.2713(3) 0.3938(2) 1.10118(16) 0.0318(8) Uani 1 1 d . . . . .
F00B F 0.4923(3) 0.3462(2) 0.28284(15) 0.0308(8) Uani 1 1 d . . . . .
F00C F 0.3065(3) 0.3192(2) 0.28865(16) 0.0332(8) Uani 1 1 d . . . . .
F00D F 0.4231(3) 0.1878(2) 1.07529(16) 0.0341(8) Uani 1 1 d . . . . .
F00E F 0.4573(3) 0.2814(3) 1.15464(16) 0.0411(10) Uani 1 1 d . . . . .
O00F O 0.4117(3) 0.0640(2) 0.51121(16) 0.0192(7) Uani 1 1 d . . . . .
F00G F 0.3402(3) 0.3700(3) 1.17689(15) 0.0387(9) Uani 1 1 d . . . . .
F00H F 0.3210(3) 0.1907(3) 1.14157(17) 0.0406(9) Uani 1 1 d . . . . .
F00I F 0.2101(3) 0.2838(3) 1.13379(18) 0.0413(9) Uani 1 1 d . . . . .
O00J O 0.1217(3) 0.2778(2) 0.77114(17) 0.0251(8) Uani 1 1 d . . . . .
O00K O 0.6782(3) 0.5038(3) 1.00074(18) 0.0274(9) Uani 1 1 d . . . . .
H90 H 0.707822 0.476262 0.979430 0.041 Uiso 1 1 calc R U . . .
O00L O 0.6081(3) 0.0948(2) 0.53067(17) 0.0220(8) Uani 1 1 d . . . . .
O00M O 0.5835(3) 0.1821(2) 0.64815(17) 0.0231(8) Uani 1 1 d . . . . .
O00N O 0.3681(3) 0.5708(2) 0.51266(18) 0.0257(8) Uani 1 1 d . . . . .
H91 H 0.316896 0.559265 0.529505 0.039 Uiso 1 1 calc R U . . .
O00O O 0.2359(3) 0.4498(3) 0.64601(18) 0.0268(8) Uani 1 1 d . . . . .
H92 H 0.261867 0.457466 0.613990 0.040 Uiso 1 1 calc R U . . .
O00P O 0.4901(3) 0.0162(2) 0.60345(17) 0.0239(8) Uani 1 1 d . . . . .
O00Q O 0.6552(4) 0.3630(2) 0.83051(18) 0.0330(10) Uani 1 1 d . . . . .
H93 H 0.637535 0.376116 0.864902 0.049 Uiso 1 1 calc R U . . .
O00R O 0.3910(3) 0.1235(3) 0.62849(18) 0.0284(9) Uani 1 1 d . . . . .
O00S O 0.1071(3) 0.1234(3) 0.8707(2) 0.0337(10) Uani 1 1 d . . . . .
O00T O 0.6810(3) 0.1482(3) 0.42827(19) 0.0312(9) Uani 1 1 d . . . . .
N00U N 0.5197(3) 0.2133(3) 0.54387(18) 0.0150(8) Uani 1 1 d . . . . .
N00V N 0.2621(3) 0.4196(3) 0.53119(19) 0.0190(9) Uani 1 1 d . . . . .
O2 O 0.2384(3) 0.1894(3) 0.7938(2) 0.0369(10) Uani 1 1 d D . . . .
N00Y N 0.6015(3) 0.3461(3) 0.93676(19) 0.0216(9) Uani 1 1 d . . . . .
O3 O -0.0205(3) 0.2008(3) 0.8361(2) 0.0374(11) Uani 1 1 d . . . . .
N010 N 0.1717(3) 0.2815(3) 0.8876(2) 0.0222(9) Uani 1 1 d . . . . .
O1 O 0.8286(4) 0.4577(3) 0.9544(2) 0.0415(11) Uani 1 1 d . . . . .
O4 O 0.0499(4) 0.1051(3) 0.7532(2) 0.0425(12) Uani 1 1 d . . . . .
C014 C 0.6442(4) 0.3077(3) 0.6147(2) 0.0171(9) Uani 1 1 d . . . . .
C015 C 0.4619(3) 0.2491(3) 0.4514(2) 0.0164(9) Uani 1 1 d . . . . .
H13 H 0.498961 0.304399 0.462733 0.020 Uiso 1 1 calc R U . . .
C016 C 0.4653(3) 0.1944(3) 0.4876(2) 0.0154(9) Uani 1 1 d . . . . .
C017 C 0.6742(4) 0.2479(3) 0.7648(2) 0.0199(10) Uani 1 1 d . . . . .
C018 C 0.3329(4) 0.3581(3) 0.4453(2) 0.0178(10) Uani 1 1 d . . . . .
H7 H 0.295561 0.305520 0.449690 0.021 Uiso 1 1 calc R U . . .
C019 C 0.5870(4) 0.2814(3) 0.5591(2) 0.0176(9) Uani 1 1 d . . . . .
H14 H 0.599404 0.316769 0.531164 0.021 Uiso 1 1 calc R U . . .
C01A C 0.4038(4) 0.2228(3) 0.3981(2) 0.0179(10) Uani 1 1 d . . . . .
C01C C 0.3979(4) 0.3659(3) 0.4006(2) 0.0183(10) Uani 1 1 d . . . . .
C01D C 0.6750(4) 0.1680(3) 0.7567(2) 0.0193(10) Uani 1 1 d . . . . .
H19 H 0.686942 0.142720 0.718195 0.023 Uiso 1 1 calc R U . . .
C01E C 0.4090(3) 0.1138(3) 0.4725(2) 0.0162(9) Uani 1 1 d . . . . .
C01F C 0.6887(4) 0.2936(3) 0.7147(2) 0.0184(10) Uani 1 1 d . . . . .
C01G C 0.7648(3) 0.4194(3) 0.6783(2) 0.0176(9) Uani 1 1 d . . . . .
C01H C 0.6555(4) 0.2848(3) 0.8216(2) 0.0216(10) Uani 1 1 d . . . . .
C01I C 0.6362(4) 0.2402(3) 0.8678(2) 0.0210(10) Uani 1 1 d . . . . .
C01J C 0.1714(4) 0.3993(3) 0.8470(2) 0.0194(10) Uani 1 1 d . . . . .
C01K C 0.7094(4) 0.3867(3) 0.6251(2) 0.0186(10) Uani 1 1 d . . . . .
H15 H 0.715301 0.418207 0.594701 0.022 Uiso 1 1 calc R U . . .
C01L C 0.5996(4) 0.4532(4) 1.0188(2) 0.0245(11) Uani 1 1 d . . . . .
C01M C 0.1889(4) 0.3589(3) 0.8937(2) 0.0211(10) Uani 1 1 d . . . . .
H1 H 0.214852 0.391500 0.931675 0.025 Uiso 1 1 calc R U . . .
C01N C 0.1252(4) 0.3450(4) 0.5741(2) 0.0221(11) Uani 1 1 d . . . . .
C01O C 0.1970(4) 0.4850(3) 0.8613(2) 0.0200(10) Uani 1 1 d . . . . .
H2 H 0.219316 0.511833 0.901291 0.024 Uiso 1 1 calc R U . . .
C01P C 0.6382(4) 0.1595(3) 0.8572(2) 0.0226(11) Uani 1 1 d . . . . .
H20 H 0.624766 0.129611 0.888615 0.027 Uiso 1 1 calc R U . . .
C01Q C 0.3223(4) 0.4256(3) 0.4830(2) 0.0196(10) Uani 1 1 d . . . . .
C01R C 0.1312(4) 0.4039(3) 0.7439(2) 0.0205(10) Uani 1 1 d . . . . .
C01S C 0.5599(4) 0.3730(3) 0.9893(2) 0.0210(10) Uani 1 1 d . . . . .
C01T C 0.1821(4) 0.3626(4) 0.5248(2) 0.0232(11) Uani 1 1 d . . . . .
H8 H 0.160119 0.331126 0.485863 0.028 Uiso 1 1 calc R U . . .
C01U C 0.3509(4) 0.1411(3) 0.3822(2) 0.0208(10) Uani 1 1 d . . . . .
H16 H 0.312777 0.122367 0.345469 0.025 Uiso 1 1 calc R U . . .
C01V C 0.0415(4) 0.2794(4) 0.5635(2) 0.0269(12) Uani 1 1 d . . . . .
H9 H 0.021556 0.251648 0.523400 0.032 Uiso 1 1 calc R U . . .
C01W C 0.1388(4) 0.3582(3) 0.7879(2) 0.0202(10) Uani 1 1 d . . . . .
C01X C 0.6592(4) 0.1225(3) 0.8024(2) 0.0217(10) Uani 1 1 d . . . . .
C01Y C 0.1906(4) 0.5308(3) 0.8189(2) 0.0214(10) Uani 1 1 d . . . . .
C01Z C 0.3767(4) 0.5028(3) 0.4769(2) 0.0206(10) Uani 1 1 d . . . . .
C020 C 0.1002(4) 0.3620(4) 0.6808(2) 0.0218(11) Uani 1 1 d . . . . .
C021 C 0.2604(4) 0.2859(3) 0.9835(2) 0.0229(11) Uani 1 1 d . . . . .
H3 H 0.288592 0.343059 0.989476 0.027 Uiso 1 1 calc R U . . .
C022 C 0.3530(4) 0.0871(3) 0.4191(2) 0.0193(10) Uani 1 1 d . . . . .
H17 H 0.316128 0.031678 0.407773 0.023 Uiso 1 1 calc R U . . .
C023 C 0.5568(4) 0.4827(4) 1.0686(3) 0.0266(12) Uani 1 1 d . . . . .
H21 H 0.582672 0.537457 1.088909 0.032 Uiso 1 1 calc R U . . .
C024 C 0.0177(4) 0.2962(4) 0.6671(3) 0.0271(12) Uani 1 1 d . . . . .
H10 H -0.019191 0.279608 0.699147 0.033 Uiso 1 1 calc R U . . .
C025 C 0.1574(4) 0.4881(4) 0.7604(2) 0.0220(11) Uani 1 1 d . . . . .
H4 H 0.152471 0.518412 0.730479 0.026 Uiso 1 1 calc R U . . .
C026 C 0.6057(4) 0.2730(3) 0.9245(2) 0.0221(11) Uani 1 1 d . . . . .
H22 H 0.588286 0.239498 0.953580 0.027 Uiso 1 1 calc R U . . .
C028 C 0.7518(4) 0.3718(3) 0.7219(2) 0.0188(10) Uani 1 1 d . . . . .
H18 H 0.788132 0.394012 0.759194 0.023 Uiso 1 1 calc R U . . .
C02A C 0.1993(4) 0.2455(3) 0.9332(2) 0.0220(10) Uani 1 1 d . . . . .
C02B C 0.4786(4) 0.3232(3) 1.0095(2) 0.0216(10) Uani 1 1 d . . . . .
H23 H 0.451735 0.268744 0.988771 0.026 Uiso 1 1 calc R U . . .
C02C C 0.4026(4) 0.2867(3) 0.3601(2) 0.0198(10) Uani 1 1 d . . . . .
C02D C 0.1541(4) 0.3875(3) 0.6335(2) 0.0200(10) Uani 1 1 d . . . . .
C02E C 0.6373(4) 0.2597(3) 0.6586(2) 0.0168(9) Uani 1 1 d . . . . .
C02F C 0.2807(4) 0.2427(4) 1.0253(2) 0.0244(11) Uani 1 1 d . . . . .
C02G C 0.1603(4) 0.1609(4) 0.9224(3) 0.0286(12) Uani 1 1 d . . . . .
C02H C 0.4415(4) 0.5115(3) 0.4328(3) 0.0240(11) Uani 1 1 d . . . . .
H11 H 0.478830 0.564169 0.428508 0.029 Uiso 1 1 calc R U . . .
C02I C -0.0131(4) 0.2538(4) 0.6092(3) 0.0297(13) Uani 1 1 d . . . . .
C02J C 0.4518(4) 0.4432(3) 0.3950(2) 0.0238(11) Uani 1 1 d . . . . .
H12 H 0.496334 0.449685 0.365114 0.029 Uiso 1 1 calc R U . . .
C02K C 0.8381(4) 0.5043(3) 0.6894(3) 0.0213(10) Uani 1 1 d . . . . .
C02L C 0.3876(5) 0.2378(4) 1.1132(3) 0.0309(13) Uani 1 1 d . . . . .
C02N C 0.3144(4) 0.2587(4) 0.3145(2) 0.0252(11) Uani 1 1 d . . . . .
C02O C 0.4366(4) 0.3523(4) 1.0597(2) 0.0223(11) Uani 1 1 d . . . . .
C02Q C 0.6600(4) 0.0339(3) 0.7894(3) 0.0252(11) Uani 1 1 d . . . . .
C02S C 0.4767(4) 0.4327(4) 1.0889(3) 0.0272(12) Uani 1 1 d . . . . .
H24 H 0.448924 0.453571 1.123131 0.033 Uiso 1 1 calc R U . . .
C02T C 0.3491(4) 0.2919(4) 1.0795(2) 0.0247(11) Uani 1 1 d . . . . .
C02U C 0.2202(5) 0.6240(4) 0.8330(3) 0.0305(13) Uani 1 1 d . . . . .
C02V C 0.4924(4) 0.3010(4) 0.3243(2) 0.0237(11) Uani 1 1 d . . . . .
C02W C 0.2374(5) 0.1586(4) 1.0155(3) 0.0310(13) Uani 1 1 d . . . . .
H5 H 0.248189 0.128868 1.044449 0.037 Uiso 1 1 calc R U . . .
C02X C 0.1790(5) 0.1179(4) 0.9640(3) 0.0343(14) Uani 1 1 d . . . . .
H6 H 0.151842 0.060587 0.957409 0.041 Uiso 1 1 calc R U . . .
C02Y C 0.2929(5) 0.3352(4) 1.1234(3) 0.0309(13) Uani 1 1 d . . . . .
C02Z C 0.5764(5) -0.0159(4) 0.7438(3) 0.0350(14) Uani 1 1 d . . . . .
H25 H 0.582216 0.007019 0.707219 0.052 Uiso 1 1 calc R U . . .
H26 H 0.577112 -0.072376 0.733823 0.052 Uiso 1 1 calc R U . . .
H27 H 0.516561 -0.014160 0.761167 0.052 Uiso 1 1 calc R U . . .
C031 C 0.6306(5) 0.1657(4) 0.3810(3) 0.0317(13) Uani 1 1 d . . . . .
H70 H 0.634529 0.223948 0.388854 0.038 Uiso 1 1 calc R U . . .
H71 H 0.562996 0.132963 0.377643 0.038 Uiso 1 1 calc R U . . .
C032 C 0.8303(5) 0.5515(4) 0.6400(3) 0.0326(14) Uani 1 1 d . . . . .
H28 H 0.839269 0.520877 0.601100 0.049 Uiso 1 1 calc R U . . .
H29 H 0.767456 0.559358 0.638931 0.049 Uiso 1 1 calc R U . . .
H30 H 0.879140 0.604539 0.648351 0.049 Uiso 1 1 calc R U . . .
C035 C 0.7535(5) 0.0293(4) 0.7621(3) 0.0378(15) Uani 1 1 d . . . . .
H31 H 0.760862 0.053541 0.726074 0.057 Uiso 1 1 calc R U . . .
H32 H 0.806860 0.059168 0.791485 0.057 Uiso 1 1 calc R U . . .
H33 H 0.752193 -0.027550 0.751215 0.057 Uiso 1 1 calc R U . . .
C036 C 0.7348(5) 0.0945(4) 0.4025(3) 0.0366(14) Uani 1 1 d . . . . .
H72 H 0.719342 0.045244 0.420399 0.044 Uiso 1 1 calc R U . . .
H73 H 0.803818 0.122567 0.409626 0.044 Uiso 1 1 calc R U . . .
C038 C 0.7059(5) 0.0727(4) 0.3361(3) 0.0418(16) Uani 1 1 d . . . . .
H74 H 0.651979 0.022083 0.326498 0.050 Uiso 1 1 calc R U . . .
H75 H 0.759456 0.065491 0.312330 0.050 Uiso 1 1 calc R U . . .
C03A C 0.2805(6) 0.6587(4) 0.8923(3) 0.0465(18) Uani 1 1 d . . . . .
H43 H 0.338053 0.641850 0.890098 0.070 Uiso 1 1 calc R U . . .
H44 H 0.298123 0.718150 0.899916 0.070 Uiso 1 1 calc R U . . .
H45 H 0.244086 0.638509 0.925048 0.070 Uiso 1 1 calc R U . . .
C03C C 0.6774(5) 0.1444(5) 0.3236(3) 0.0383(15) Uani 1 1 d . . . . .
H76 H 0.632212 0.129050 0.287837 0.046 Uiso 1 1 calc R U . . .
H77 H 0.733217 0.189721 0.318185 0.046 Uiso 1 1 calc R U . . .
C03E C 0.8619(6) 0.3906(5) 0.9600(4) 0.0488(19) Uani 1 1 d . . . . .
H78 H 0.810241 0.338777 0.948306 0.059 Uiso 1 1 calc R U . . .
H79 H 0.885452 0.395499 1.001963 0.059 Uiso 1 1 calc R U . . .
C03F C 0.8237(6) 0.5542(4) 0.7488(3) 0.0429(17) Uani 1 1 d . . . . .
H34 H 0.760023 0.560254 0.747393 0.064 Uiso 1 1 calc R U . . .
H35 H 0.830722 0.526549 0.781556 0.064 Uiso 1 1 calc R U . . .
H36 H 0.871133 0.607947 0.755522 0.064 Uiso 1 1 calc R U . . .
C03G C -0.1049(4) 0.1822(6) 0.5970(3) 0.053(2) Uani 1 1 d . . . . .
C03H C 0.6482(7) -0.0036(5) 0.8454(3) 0.049(2) Uani 1 1 d . . . . .
H37 H 0.649206 -0.059982 0.834864 0.074 Uiso 1 1 calc R U . . .
H38 H 0.700316 0.027361 0.875437 0.074 Uiso 1 1 calc R U . . .
H39 H 0.587659 -0.002474 0.861880 0.074 Uiso 1 1 calc R U . . .
C03J C 0.9376(5) 0.4946(5) 0.6912(4) 0.0477(19) Uani 1 1 d . . . . .
H40 H 0.946433 0.462446 0.652907 0.072 Uiso 1 1 calc R U . . .
H41 H 0.985126 0.548240 0.697870 0.072 Uiso 1 1 calc R U . . .
H42 H 0.944716 0.466842 0.723904 0.072 Uiso 1 1 calc R U . . .
C03K C 0.8733(7) 0.4934(6) 0.9062(5) 0.061(2) Uani 1 1 d . . . . .
H80 H 0.913990 0.549675 0.921474 0.073 Uiso 1 1 calc R U . . .
H81 H 0.825008 0.494491 0.876052 0.073 Uiso 1 1 calc R U . . .
C03L C 0.9324(8) 0.4407(8) 0.8786(5) 0.074(3) Uani 1 1 d . . . . .
H82 H 0.901062 0.406260 0.840026 0.089 Uiso 1 1 calc R U . . .
H83 H 0.995857 0.474918 0.870976 0.089 Uiso 1 1 calc R U . . .
C03P C -0.1271(11) 0.1336(10) 0.5336(7) 0.032(3) Uani 0.5 1 d . . P A 1
H46 H -0.068977 0.125179 0.517352 0.048 Uiso 0.5 1 calc R U P A 1
H47 H -0.173964 0.080906 0.533773 0.048 Uiso 0.5 1 calc R U P A 1
H48 H -0.152754 0.163289 0.508466 0.048 Uiso 0.5 1 calc R U P A 1
C03T C 0.1325(7) 0.6503(6) 0.8369(7) 0.089(4) Uani 1 1 d . . . . .
H49 H 0.094480 0.627429 0.868230 0.134 Uiso 1 1 calc R U . . .
H50 H 0.150387 0.709663 0.846938 0.134 Uiso 1 1 calc R U . . .
H51 H 0.095181 0.630865 0.798263 0.134 Uiso 1 1 calc R U . . .
C03W C -0.1861(9) 0.1987(9) 0.6260(7) 0.035(3) Uani 0.5 1 d . . P A 1
H52 H -0.165774 0.230235 0.666692 0.053 Uiso 0.5 1 calc R U P A 1
H53 H -0.212989 0.229682 0.602766 0.053 Uiso 0.5 1 calc R U P A 1
H54 H -0.234200 0.147299 0.628074 0.053 Uiso 0.5 1 calc R U P A 1
C03Z C -0.0872(9) 0.1042(8) 0.6308(7) 0.035(3) Uani 0.5 1 d . . P A 1
H55 H -0.033171 0.088508 0.614063 0.052 Uiso 0.5 1 calc R U P A 1
H56 H -0.074385 0.123787 0.674269 0.052 Uiso 0.5 1 calc R U P A 1
H57 H -0.144301 0.057050 0.622967 0.052 Uiso 0.5 1 calc R U P A 1
Cl5 Cl 0.0988(3) 0.1098(3) 1.2086(3) 0.1412(18) Uani 1 1 d . . . . .
Cl4 Cl -0.0050(6) 0.1022(4) 1.1039(3) 0.201(4) Uani 1 1 d . . . . .
Cl24 Cl 0.0046(5) 0.1635(4) 1.3749(4) 0.100(2) Uani 0.5 1 d D U P B 2
Cl22 Cl -0.0835(5) 0.0003(4) 1.3981(4) 0.099(2) Uani 0.5 1 d D U P B 2
Cl6 Cl -0.0976(4) 0.0999(4) 1.2083(5) 0.206(4) Uani 1 1 d . . . . .
Cl23 Cl 0.1099(4) 0.0492(4) 1.3649(4) 0.095(2) Uani 0.5 1 d D U P B 2
C39 C -0.0986(10) 0.1711(7) 0.9631(5) 0.083(4) Uani 1 1 d . . . . .
H86 H -0.096793 0.186447 0.922740 0.099 Uiso 1 1 calc R U . . .
C40 C 0.2822(11) 0.6580(5) 0.7848(4) 0.090(5) Uani 1 1 d . . . . .
H58 H 0.338685 0.639692 0.783376 0.134 Uiso 1 1 calc R U . . .
H59 H 0.246165 0.638647 0.745628 0.134 Uiso 1 1 calc R U . . .
H60 H 0.301370 0.717444 0.794303 0.134 Uiso 1 1 calc R U . . .
C41 C -0.0079(12) 0.0704(9) 1.1718(8) 0.119(6) Uani 1 1 d . . . . .
H87 H -0.025044 0.009870 1.164105 0.143 Uiso 1 1 calc R U . . .
C42 C -0.0038(7) 0.0605(7) 1.3555(7) 0.076(6) Uani 0.5 1 d D U P B 2
H88 H -0.026465 0.040895 1.312203 0.092 Uiso 0.5 1 calc R U P B 2
Cl10 Cl 0.3369(6) 0.2878(5) 0.5888(3) 0.095(2) Uani 0.5 1 d . . P C 2
Cl11 Cl 0.1853(6) 0.1593(6) 0.5138(3) 0.097(2) Uani 0.5 1 d . . P C 2
Cl12 Cl 0.1832(5) 0.1968(5) 0.6448(3) 0.0831(17) Uani 0.5 1 d . . P C 2
C43 C 0.2491(19) 0.1929(19) 0.5860(10) 0.084(8) Uani 0.5 1 d . . P C 2
H104 H 0.283607 0.152871 0.589973 0.100 Uiso 0.5 1 calc R U P C 2
Cl7 Cl 0.4168(6) 0.3603(6) 0.6668(4) 0.125(3) Uani 0.5 1 d D U P D 1
Cl8 Cl 0.3845(6) 0.4654(9) 0.7689(4) 0.163(5) Uani 0.5 1 d D U P D 1
C44 C 0.4600(12) 0.4428(11) 0.7226(7) 0.073(6) Uani 0.5 1 d D U P D 1
H106 H 0.491486 0.490968 0.704565 0.087 Uiso 0.5 1 calc R U P D 1
C45 C -0.1739(9) 0.2315(10) 0.5637(9) 0.049(4) Uani 0.5 1 d . . P A -1
H61 H -0.147449 0.244907 0.526211 0.073 Uiso 0.5 1 calc R U P A -1
H62 H -0.239238 0.195628 0.555256 0.073 Uiso 0.5 1 calc R U P A -1
H63 H -0.173418 0.281531 0.591307 0.073 Uiso 0.5 1 calc R U P A -1
C46 C -0.1475(13) 0.1653(12) 0.6502(8) 0.060(6) Uani 0.5 1 d . . P A -1
H64 H -0.147221 0.216197 0.676427 0.091 Uiso 0.5 1 calc R U P A -1
H65 H -0.212983 0.130264 0.640387 0.091 Uiso 0.5 1 calc R U P A -1
H66 H -0.111854 0.137656 0.670790 0.091 Uiso 0.5 1 calc R U P A -1
C47 C -0.0932(11) 0.1227(10) 0.5489(8) 0.035(3) Uani 0.5 1 d . . P A -1
H67 H -0.061752 0.149348 0.517014 0.052 Uiso 0.5 1 calc R U P A -1
H68 H -0.054309 0.092512 0.563387 0.052 Uiso 0.5 1 calc R U P A -1
H69 H -0.155438 0.085120 0.532984 0.052 Uiso 0.5 1 calc R U P A -1
C48 C 0.9405(14) 0.3934(10) 0.9189(8) 0.140(8) Uani 1 1 d . . . . .
H84 H 1.002617 0.416761 0.942182 0.168 Uiso 1 1 calc R U . . .
H85 H 0.935931 0.337945 0.897501 0.168 Uiso 1 1 calc R U . . .
C49 C 0.2710(7) 0.1187(6) 0.7777(5) 0.063(3) Uani 1 1 d D . . . .
H107 H 0.265241 0.101434 0.733420 0.076 Uiso 1 1 calc R U . . .
H108 H 0.230349 0.073478 0.794835 0.076 Uiso 1 1 calc R U . . .
C50 C 0.3694(9) 0.1362(9) 0.7997(9) 0.127(6) Uani 1 1 d D . . . .
H109 H 0.399924 0.096677 0.778941 0.152 Uiso 1 1 calc R U . . .
H110 H 0.376936 0.140926 0.843756 0.152 Uiso 1 1 calc R U . . .
C51 C 0.3207(10) 0.2541(9) 0.7879(13) 0.158(9) Uani 1 1 d D . . . .
H111 H 0.333702 0.297623 0.824140 0.190 Uiso 1 1 calc R U . . .
H112 H 0.311377 0.277392 0.752563 0.190 Uiso 1 1 calc R U . . .
C52 C 0.4030(13) 0.2184(12) 0.7802(16) 0.234(16) Uani 1 1 d D . . . .
H113 H 0.459784 0.254624 0.805445 0.281 Uiso 1 1 calc R U . . .
H114 H 0.419144 0.211316 0.737724 0.281 Uiso 1 1 calc R U . . .
Cl16 Cl 0.8023(6) 0.4217(5) 0.4513(5) 0.119(3) Uani 0.5 1 d D U P E 1
Cl17 Cl 0.8866(19) 0.3378(17) 0.3663(11) 0.339(12) Uani 0.5 1 d D U P E 1
Cl18 Cl 0.9796(18) 0.407(2) 0.4814(14) 0.422(15) Uani 0.5 1 d D U P E 1
Cl19 Cl 0.2727(3) 0.2227(3) 0.5581(3) 0.0617(12) Uani 0.5 1 d D U P F 1
Cl20 Cl 0.1228(5) 0.0832(5) 0.5051(3) 0.095(2) Uani 0.5 1 d D U P F 1
Cl21 Cl 0.1606(4) 0.1236(8) 0.6337(4) 0.117(3) Uani 0.5 1 d D U P F 1
C54 C 0.2086(11) 0.1225(10) 0.5649(7) 0.079(7) Uani 0.5 1 d D U P F 1
H105 H 0.253027 0.088921 0.561871 0.094 Uiso 0.5 1 calc R U P F 1
C55 C 0.9066(12) 0.3913(13) 0.4406(6) 0.34(5) Uani 0.5 1 d D U P G 2
H116 H 0.959890 0.443227 0.447977 0.411 Uiso 0.5 1 calc R U P G 2
Cl9 Cl 0.5435(7) 0.4183(6) 0.7604(5) 0.145(3) Uani 0.5 1 d D U P D 1
Cl25 Cl 0.5409(10) 0.0348(9) 0.0246(6) 0.199(5) Uani 0.5 1 d D U P . .
Cl26 Cl 0.6719(15) 0.0715(14) 0.1286(9) 0.300(10) Uani 0.5 1 d D U P . .
Cl27 Cl 0.541(3) -0.0882(15) 0.0923(16) 0.484(18) Uani 0.5 1 d D U P . .
C56 C 0.6105(15) -0.0025(12) 0.0668(9) 0.105(9) Uani 0.5 1 d D U P . .
H115 H 0.658060 -0.018891 0.040664 0.126 Uiso 0.5 1 calc R U P . .
Cl28 Cl 0.8551(11) 0.3687(8) 0.5075(5) 0.178(5) Uani 0.5 1 d D U P G 2
Cl29 Cl 0.8135(6) 0.3952(6) 0.3937(4) 0.108(2) Uani 0.5 1 d D U P G 2
Cl30 Cl 0.9431(10) 0.3084(9) 0.4057(6) 0.180(5) Uani 0.5 1 d D U P G 2
C58 C 0.8679(17) 0.3511(14) 0.4431(11) 0.19(2) Uani 0.5 1 d D U P E 1
H117 H 0.836090 0.299588 0.457196 0.228 Uiso 0.5 1 calc R U P E 1

loop_
_atom_site_aniso_label
_atom_site_aniso_U_11
_atom_site_aniso_U_22
_atom_site_aniso_U_33
_atom_site_aniso_U_23
_atom_site_aniso_U_13
_atom_site_aniso_U_12
Mo01 0.0182(2) 0.0166(2) 0.0166(2) 0.00557(16) 0.00195(15) 0.00392(16)
Mo02 0.0264(3) 0.0254(3) 0.0244(3) 0.00559(19) -0.00351(19) -0.0006(2)
Cl1 0.0676(17) 0.115(2) 0.0777(18) 0.0180(17) -0.0026(14) 0.0374(17)
Cl2 0.0556(15) 0.089(2) 0.116(2) 0.0219(18) 0.0312(15) 0.0210(14)
Cl3 0.0746(18) 0.0730(18) 0.116(3) 0.0208(17) 0.0287(17) 0.0169(14)
F006 0.0365(19) 0.0295(18) 0.0257(17) 0.0025(14) 0.0124(14) 0.0164(15)
F007 0.0237(17) 0.0357(19) 0.0253(17) 0.0063(14) -0.0034(13) 0.0099(14)
F008 0.043(2) 0.0345(19) 0.0153(15) 0.0005(13) -0.0036(14) 0.0146(16)
F009 0.0244(16) 0.0294(17) 0.0271(17) 0.0079(13) 0.0089(13) 0.0091(14)
F00A 0.039(2) 0.037(2) 0.0297(18) 0.0104(15) 0.0101(15) 0.0236(16)
F00B 0.042(2) 0.0370(19) 0.0195(16) 0.0144(14) 0.0124(14) 0.0159(16)
F00C 0.043(2) 0.038(2) 0.0247(17) 0.0124(15) -0.0054(15) 0.0188(17)
F00D 0.045(2) 0.039(2) 0.0277(18) 0.0085(15) 0.0024(16) 0.0265(18)
F00E 0.061(3) 0.048(2) 0.0220(17) 0.0068(16) -0.0116(17) 0.027(2)
O00F 0.0200(18) 0.0149(17) 0.0219(18) 0.0058(14) -0.0023(14) 0.0027(14)
F00G 0.059(3) 0.048(2) 0.0165(16) 0.0055(15) 0.0092(16) 0.028(2)
F00H 0.063(3) 0.045(2) 0.0265(18) 0.0212(17) 0.0124(18) 0.027(2)
F00I 0.046(2) 0.046(2) 0.040(2) 0.0158(18) 0.0230(18) 0.0197(19)
O00J 0.029(2) 0.025(2) 0.0180(18) 0.0029(15) 0.0000(15) 0.0041(16)
O00K 0.028(2) 0.026(2) 0.024(2) -0.0013(16) 0.0032(16) 0.0068(17)
O00L 0.0210(18) 0.0225(19) 0.0226(19) 0.0028(15) 0.0008(14) 0.0075(15)
O00M 0.030(2) 0.0183(18) 0.0194(18) 0.0064(14) -0.0014(15) 0.0032(15)
O00N 0.034(2) 0.0207(19) 0.025(2) 0.0068(15) 0.0113(17) 0.0104(17)
O00O 0.028(2) 0.030(2) 0.0193(19) 0.0063(16) 0.0065(16) 0.0028(17)
O00P 0.028(2) 0.0221(19) 0.0224(19) 0.0094(15) 0.0002(15) 0.0055(16)
O00Q 0.061(3) 0.019(2) 0.0188(19) 0.0024(15) 0.0107(19) 0.013(2)
O00R 0.030(2) 0.033(2) 0.024(2) 0.0075(17) 0.0090(16) 0.0105(18)
O00S 0.033(2) 0.027(2) 0.033(2) 0.0101(18) -0.0082(18) -0.0041(18)
O00T 0.033(2) 0.032(2) 0.028(2) 0.0036(17) 0.0017(17) 0.0103(19)
N00U 0.0133(19) 0.0159(19) 0.0161(19) 0.0052(15) 0.0014(15) 0.0038(15)
N00V 0.024(2) 0.023(2) 0.0142(19) 0.0086(16) 0.0051(16) 0.0110(18)
O2 0.035(2) 0.035(2) 0.040(3) -0.002(2) 0.003(2) 0.015(2)
N00Y 0.027(2) 0.026(2) 0.0128(19) 0.0016(17) 0.0015(17) 0.0096(19)
O3 0.023(2) 0.052(3) 0.033(2) 0.014(2) 0.0008(18) 0.001(2)
N010 0.021(2) 0.026(2) 0.019(2) 0.0083(18) 0.0009(17) 0.0044(18)
O1 0.034(3) 0.050(3) 0.045(3) 0.014(2) 0.012(2) 0.017(2)
O4 0.049(3) 0.032(2) 0.038(3) 0.004(2) -0.010(2) 0.002(2)
C014 0.018(2) 0.019(2) 0.016(2) 0.0035(18) 0.0038(18) 0.0070(19)
C015 0.016(2) 0.018(2) 0.016(2) 0.0044(18) 0.0011(18) 0.0064(18)
C016 0.015(2) 0.018(2) 0.015(2) 0.0042(18) 0.0022(17) 0.0068(18)
C017 0.020(2) 0.022(2) 0.017(2) 0.0041(19) 0.0007(19) 0.004(2)
C018 0.020(2) 0.022(2) 0.015(2) 0.0086(19) 0.0022(18) 0.008(2)
C019 0.019(2) 0.018(2) 0.017(2) 0.0051(18) 0.0007(18) 0.0057(19)
C01A 0.021(2) 0.023(2) 0.014(2) 0.0049(18) 0.0018(18) 0.011(2)
C01C 0.021(2) 0.020(2) 0.017(2) 0.0072(19) 0.0021(19) 0.008(2)
C01D 0.021(2) 0.023(3) 0.014(2) 0.0041(19) 0.0020(18) 0.006(2)
C01E 0.014(2) 0.017(2) 0.019(2) 0.0041(18) 0.0016(18) 0.0063(18)
C01F 0.021(2) 0.019(2) 0.016(2) 0.0047(18) 0.0034(19) 0.006(2)
C01G 0.014(2) 0.020(2) 0.020(2) 0.0047(19) 0.0025(18) 0.0062(19)
C01H 0.028(3) 0.017(2) 0.018(2) 0.0024(19) 0.000(2) 0.004(2)
C01I 0.024(3) 0.026(3) 0.014(2) 0.0031(19) -0.0005(19) 0.009(2)
C01J 0.018(2) 0.026(3) 0.014(2) 0.0052(19) 0.0019(18) 0.005(2)
C01K 0.016(2) 0.019(2) 0.022(2) 0.0061(19) 0.0013(19) 0.0062(19)
C01L 0.031(3) 0.030(3) 0.015(2) 0.001(2) -0.003(2) 0.014(2)
C01M 0.019(2) 0.025(3) 0.018(2) 0.005(2) 0.0007(19) 0.004(2)
C01N 0.019(2) 0.032(3) 0.017(2) 0.008(2) 0.0027(19) 0.009(2)
C01O 0.020(2) 0.023(3) 0.017(2) 0.0037(19) 0.0009(19) 0.007(2)
C01P 0.028(3) 0.023(3) 0.018(2) 0.007(2) 0.003(2) 0.007(2)
C01Q 0.020(2) 0.025(3) 0.017(2) 0.010(2) 0.0018(19) 0.009(2)
C01R 0.019(2) 0.030(3) 0.013(2) 0.005(2) 0.0034(18) 0.008(2)
C01S 0.026(3) 0.028(3) 0.012(2) 0.0021(19) -0.0002(19) 0.013(2)
C01T 0.026(3) 0.034(3) 0.013(2) 0.008(2) 0.002(2) 0.014(2)
C01U 0.022(3) 0.023(3) 0.017(2) 0.0012(19) -0.0021(19) 0.009(2)
C01V 0.017(2) 0.047(4) 0.016(2) 0.001(2) -0.0023(19) 0.010(2)
C01W 0.019(2) 0.026(3) 0.016(2) 0.006(2) 0.0027(18) 0.007(2)
C01X 0.024(3) 0.022(3) 0.019(2) 0.005(2) -0.001(2) 0.007(2)
C01Y 0.022(3) 0.023(3) 0.021(2) 0.005(2) 0.005(2) 0.008(2)
C01Z 0.025(3) 0.023(3) 0.018(2) 0.0063(19) 0.003(2) 0.011(2)
C020 0.017(2) 0.034(3) 0.015(2) 0.006(2) 0.0012(18) 0.007(2)
C021 0.025(3) 0.024(3) 0.022(3) 0.010(2) 0.006(2) 0.008(2)
C022 0.019(2) 0.018(2) 0.020(2) 0.0038(19) -0.0007(19) 0.0034(19)
C023 0.027(3) 0.031(3) 0.021(3) -0.004(2) -0.001(2) 0.013(2)
C024 0.015(2) 0.046(4) 0.019(3) 0.006(2) 0.0039(19) 0.007(2)
C025 0.022(3) 0.032(3) 0.016(2) 0.008(2) 0.0039(19) 0.013(2)
C026 0.028(3) 0.025(3) 0.014(2) 0.0036(19) 0.0016(19) 0.009(2)
C028 0.018(2) 0.019(2) 0.018(2) 0.0010(19) -0.0007(18) 0.0038(19)
C02A 0.023(3) 0.024(3) 0.021(3) 0.008(2) 0.002(2) 0.008(2)
C02B 0.028(3) 0.025(3) 0.012(2) -0.0006(19) -0.0018(19) 0.011(2)
C02C 0.024(3) 0.022(3) 0.016(2) 0.0060(19) -0.0001(19) 0.008(2)
C02D 0.017(2) 0.026(3) 0.019(2) 0.007(2) 0.0028(19) 0.008(2)
C02E 0.018(2) 0.016(2) 0.016(2) 0.0015(18) 0.0026(18) 0.0047(18)
C02F 0.028(3) 0.031(3) 0.018(2) 0.010(2) 0.005(2) 0.013(2)
C02G 0.026(3) 0.027(3) 0.030(3) 0.011(2) -0.001(2) 0.001(2)
C02H 0.028(3) 0.021(3) 0.028(3) 0.010(2) 0.009(2) 0.010(2)
C02I 0.012(2) 0.051(4) 0.023(3) 0.004(3) 0.000(2) 0.006(2)
C02J 0.029(3) 0.027(3) 0.021(3) 0.012(2) 0.010(2) 0.011(2)
C02K 0.014(2) 0.019(2) 0.029(3) 0.006(2) -0.0039(19) 0.0005(19)
C02L 0.047(4) 0.037(3) 0.018(3) 0.010(2) 0.004(2) 0.025(3)
C02N 0.036(3) 0.028(3) 0.016(2) 0.007(2) 0.000(2) 0.014(2)
C02O 0.025(3) 0.031(3) 0.015(2) 0.004(2) -0.0006(19) 0.014(2)
C02Q 0.036(3) 0.022(3) 0.022(3) 0.006(2) 0.005(2) 0.014(2)
C02S 0.029(3) 0.036(3) 0.019(3) 0.000(2) 0.000(2) 0.017(3)
C02T 0.033(3) 0.031(3) 0.017(2) 0.008(2) 0.004(2) 0.018(2)
C02U 0.038(3) 0.026(3) 0.028(3) 0.007(2) -0.003(2) 0.010(3)
C02V 0.031(3) 0.028(3) 0.016(2) 0.008(2) 0.006(2) 0.013(2)
C02W 0.036(3) 0.032(3) 0.030(3) 0.017(2) 0.006(2) 0.011(3)
C02X 0.038(3) 0.029(3) 0.035(3) 0.013(3) 0.002(3) 0.005(3)
C02Y 0.039(3) 0.039(3) 0.022(3) 0.012(2) 0.013(2) 0.020(3)
C02Z 0.036(3) 0.025(3) 0.042(4) 0.002(3) 0.005(3) 0.009(3)
C031 0.030(3) 0.035(3) 0.036(3) 0.014(3) 0.009(3) 0.014(3)
C032 0.033(3) 0.024(3) 0.035(3) 0.012(2) -0.004(3) -0.004(2)
C035 0.031(3) 0.034(3) 0.052(4) 0.005(3) 0.004(3) 0.018(3)
C036 0.027(3) 0.035(3) 0.050(4) 0.011(3) 0.005(3) 0.011(3)
C038 0.035(4) 0.037(4) 0.049(4) 0.003(3) 0.017(3) 0.007(3)
C03A 0.064(5) 0.027(3) 0.042(4) 0.007(3) -0.009(4) 0.004(3)
C03C 0.032(3) 0.048(4) 0.034(3) 0.013(3) 0.009(3) 0.008(3)
C03E 0.047(4) 0.060(5) 0.051(4) 0.027(4) 0.020(4) 0.023(4)
C03F 0.063(5) 0.023(3) 0.033(3) 0.001(3) -0.001(3) 0.003(3)
C03G 0.013(3) 0.087(6) 0.031(3) -0.017(4) 0.006(2) -0.010(3)
C03H 0.097(7) 0.034(4) 0.030(3) 0.015(3) 0.014(4) 0.034(4)
C03J 0.017(3) 0.040(4) 0.086(6) 0.020(4) -0.003(3) 0.004(3)
C03K 0.051(5) 0.065(6) 0.086(7) 0.046(5) 0.025(5) 0.026(4)
C03L 0.063(6) 0.126(10) 0.072(6) 0.060(7) 0.040(5) 0.062(7)
C03P 0.018(7) 0.038(8) 0.029(7) 0.001(6) 0.003(6) -0.005(6)
C03T 0.058(6) 0.045(5) 0.161(12) -0.018(6) -0.035(7) 0.036(5)
C03W 0.014(5) 0.046(8) 0.040(7) 0.001(6) 0.006(5) 0.006(5)
C03Z 0.020(6) 0.030(6) 0.050(8) 0.016(6) -0.005(5) -0.003(5)
Cl5 0.084(3) 0.146(4) 0.182(5) 0.035(4) -0.030(3) 0.016(3)
Cl4 0.277(9) 0.130(4) 0.158(5) 0.051(4) -0.082(5) -0.007(5)
Cl24 0.081(4) 0.119(5) 0.129(6) 0.055(4) 0.052(4) 0.054(4)
Cl22 0.090(4) 0.093(4) 0.128(6) 0.024(4) 0.035(4) 0.047(4)
Cl6 0.124(4) 0.170(6) 0.358(11) 0.096(6) 0.100(6) 0.068(4)
Cl23 0.062(3) 0.103(5) 0.132(6) 0.045(4) 0.025(3) 0.031(3)
C39 0.117(10) 0.062(6) 0.062(6) 0.023(5) 0.037(6) 0.007(6)
C40 0.166(12) 0.035(4) 0.041(5) 0.009(4) 0.033(6) -0.013(6)
C41 0.118(13) 0.075(9) 0.148(15) 0.029(9) -0.034(11) 0.003(8)
C42 0.071(9) 0.085(10) 0.074(9) 0.010(7) 0.004(7) 0.028(7)
Cl10 0.113(5) 0.125(6) 0.080(4) 0.034(4) 0.016(4) 0.076(5)
Cl11 0.114(5) 0.151(7) 0.064(3) 0.025(4) 0.025(3) 0.094(5)
Cl12 0.060(3) 0.130(6) 0.066(3) 0.024(4) 0.007(3) 0.037(4)
C43 0.101(18) 0.13(2) 0.065(13) 0.071(16) 0.049(13) 0.067(17)
Cl7 0.093(5) 0.156(8) 0.098(5) 0.021(5) 0.040(4) -0.003(5)
Cl8 0.077(5) 0.333(16) 0.079(5) 0.012(7) 0.010(4) 0.078(7)
C44 0.072(13) 0.074(13) 0.075(13) 0.031(11) -0.005(11) 0.017(10)
C45 0.011(5) 0.044(8) 0.085(12) 0.006(8) -0.005(6) 0.003(5)
C46 0.043(9) 0.057(10) 0.046(9) -0.005(8) 0.018(7) -0.030(8)
C47 0.022(8) 0.035(8) 0.041(9) 0.002(6) 0.004(6) 0.004(6)
C48 0.190(17) 0.138(13) 0.181(16) 0.117(13) 0.152(15) 0.127(13)
C49 0.062(5) 0.063(5) 0.068(6) -0.018(4) -0.008(4) 0.043(4)
C50 0.079(8) 0.106(10) 0.204(18) -0.009(11) -0.035(9) 0.064(8)
C51 0.082(9) 0.100(9) 0.29(3) 0.043(14) 0.038(14) 0.023(7)
C52 0.098(11) 0.149(17) 0.46(5) 0.06(2) 0.09(2) 0.048(10)
Cl16 0.117(6) 0.101(5) 0.159(7) 0.031(5) 0.067(5) 0.060(5)
Cl17 0.327(19) 0.332(19) 0.416(19) 0.054(14) 0.036(14) 0.200(16)
Cl18 0.38(2) 0.45(2) 0.46(2) 0.067(18) 0.025(17) 0.165(17)
Cl19 0.053(2) 0.067(3) 0.084(3) 0.034(3) 0.017(2) 0.033(2)
Cl20 0.063(3) 0.104(5) 0.116(5) -0.005(4) -0.003(3) 0.038(3)
Cl21 0.051(3) 0.221(11) 0.093(5) 0.085(6) 0.027(3) 0.027(5)
C54 0.053(11) 0.099(17) 0.115(18) 0.052(14) 0.011(11) 0.052(12)
C55 0.34(5) 0.35(5) 0.34(5) 0.071(14) 0.024(11) 0.106(19)
Cl9 0.158(8) 0.123(7) 0.188(9) 0.061(7) 0.088(7) 0.074(6)
Cl25 0.177(8) 0.203(9) 0.196(9) 0.025(7) 0.072(7) 0.035(7)
Cl26 0.267(16) 0.307(17) 0.316(16) 0.128(14) 0.043(12) 0.027(13)
Cl27 0.51(3) 0.45(2) 0.51(3) 0.138(17) -0.020(18) 0.125(16)
C56 0.113(12) 0.106(12) 0.104(11) 0.045(9) 0.031(9) 0.032(9)
Cl28 0.227(12) 0.155(9) 0.175(9) 0.063(8) 0.074(9) 0.072(9)
Cl29 0.104(5) 0.137(6) 0.109(5) 0.056(5) 0.026(4) 0.056(5)
Cl30 0.184(11) 0.186(11) 0.183(10) 0.070(9) 0.007(8) 0.057(8)
C58 0.20(2) 0.19(2) 0.18(2) 0.035(10) 0.015(10) 0.055(11)

loop_
_atom_type_symbol
_atom_type_description
_atom_type_scat_dispersion_real
_atom_type_scat_dispersion_imag
_atom_type_scat_source
C C 0.0033 0.0016 'International Tables Vol C Tables 4.2.6.8 and 6.1.1.4'
H H 0.0000 0.0000 'International Tables Vol C Tables 4.2.6.8 and 6.1.1.4'
N N 0.0061 0.0033 'International Tables Vol C Tables 4.2.6.8 and 6.1.1.4'
O O 0.0106 0.0060 'International Tables Vol C Tables 4.2.6.8 and 6.1.1.4'
F F 0.0171 0.0103 'International Tables Vol C Tables 4.2.6.8 and 6.1.1.4'
Mo Mo -1.6832 0.6857 'International Tables Vol C Tables 4.2.6.8 and 6.1.1.4'
Cl Cl 0.1484 0.1585 'International Tables Vol C Tables 4.2.6.8 and 6.1.1.4'

loop_
_geom_angle_atom_site_label_1
_geom_angle_atom_site_label_2
_geom_angle_atom_site_label_3
_geom_angle
_geom_angle_site_symmetry_1
_geom_angle_site_symmetry_3
_geom_angle_publ_flag
O00R Mo01 O00P 105.5(2) . . ?
O00R Mo01 O00M 97.63(19) . . ?
O00P Mo01 O00M 101.88(18) . . ?
O00R Mo01 O00F 94.71(18) . . ?
O00P Mo01 O00F 95.43(17) . . ?
O00M Mo01 O00F 155.15(15) . . ?
O00R Mo01 N00U 99.62(18) . . ?
O00P Mo01 N00U 153.81(17) . . ?
O00M Mo01 N00U 81.67(15) . . ?
O00F Mo01 N00U 75.04(15) . . ?
O00R Mo01 O00L 171.94(17) . . ?
O00P Mo01 O00L 81.07(17) . . ?
O00M Mo01 O00L 85.33(15) . . ?
O00F Mo01 O00L 79.86(14) . . ?
N00U Mo01 O00L 73.31(14) . . ?
O3 Mo02 O4 106.4(3) . . ?
O3 Mo02 O00J 98.0(2) . . ?
O4 Mo02 O00J 103.0(2) . . ?
O3 Mo02 O00S 99.3(2) . . ?
O4 Mo02 O00S 94.7(2) . . ?
O00J Mo02 O00S 150.53(17) . . ?
O3 Mo02 N010 92.8(2) . . ?
O4 Mo02 N010 159.7(2) . . ?
O00J Mo02 N010 80.18(16) . . ?
O00S Mo02 N010 75.34(17) . . ?
O3 Mo02 O2 167.7(2) . . ?
O4 Mo02 O2 85.9(2) . . ?
O00J Mo02 O2 79.08(18) . . ?
O00S Mo02 O2 78.91(19) . . ?
N010 Mo02 O2 74.93(17) . . ?
C01E O00F Mo01 120.9(3) . . ?
C01W O00J Mo02 134.9(3) . . ?
C02E O00M Mo01 139.8(3) . . ?
C02G O00S Mo02 121.2(4) . . ?
C031 O00T C036 109.2(5) . . ?
C019 N00U C016 120.5(4) . . ?
C019 N00U Mo01 127.1(3) . . ?
C016 N00U Mo01 112.0(3) . . ?
C01T N00V C01Q 119.8(5) . . ?
C51 O2 C49 102.2(8) . . ?
C51 O2 Mo02 131.9(7) . . ?
C49 O2 Mo02 125.3(5) . . ?
C026 N00Y C01S 120.4(5) . . ?
C01M N010 C02A 122.1(5) . . ?
C01M N010 Mo02 126.0(4) . . ?
C02A N010 Mo02 111.5(3) . . ?
C03K O1 C03E 108.8(6) . . ?
C02E C014 C01K 119.4(5) . . ?
C02E C014 C019 123.4(5) . . ?
C01K C014 C019 117.2(5) . . ?
C016 C015 C01A 119.9(5) . . ?
C015 C016 C01E 120.6(5) . . ?
C015 C016 N00U 125.8(5) . . ?
C01E C016 N00U 113.6(4) . . ?
C01D C017 C01H 118.2(5) . . ?
C01D C017 C01F 121.9(5) . . ?
C01H C017 C01F 119.9(5) . . ?
C01Q C018 C01C 121.2(5) . . ?
N00U C019 C014 125.5(5) . . ?
C01U C01A C015 118.9(5) . . ?
C01U C01A C02C 123.8(5) . . ?
C015 C01A C02C 117.4(5) . . ?
C02J C01C C018 118.4(5) . . ?
C02J C01C C02C 124.6(5) . . ?
C018 C01C C02C 117.0(5) . . ?
C017 C01D C01X 123.4(5) . . ?
O00F C01E C022 122.4(5) . . ?
O00F C01E C016 118.0(4) . . ?
C022 C01E C016 119.6(5) . . ?
C028 C01F C02E 117.8(5) . . ?
C028 C01F C017 121.2(5) . . ?
C02E C01F C017 121.0(5) . . ?
C01K C01G C028 116.8(5) . . ?
C01K C01G C02K 122.4(5) . . ?
C028 C01G C02K 120.8(5) . . ?
O00Q C01H C01I 121.1(5) . . ?
O00Q C01H C017 119.0(5) . . ?
C01I C01H C017 119.9(5) . . ?
C01H C01I C01P 119.5(5) . . ?
C01H C01I C026 121.3(5) . . ?
C01P C01I C026 118.9(5) . . ?
C01W C01J C01O 119.9(5) . . ?
C01W C01J C01M 123.1(5) . . ?
C01O C01J C01M 116.7(5) . . ?
C01G C01K C014 121.9(5) . . ?
O00K C01L C01S 122.5(5) . . ?
O00K C01L C023 118.8(5) . . ?
C01S C01L C023 118.7(6) . . ?
N010 C01M C01J 124.5(5) . . ?
C01V C01N C02D 119.0(5) . . ?
C01V C01N C01T 118.7(5) . . ?
C02D C01N C01T 122.1(5) . . ?
C01Y C01O C01J 122.1(5) . . ?
C01X C01P C01I 121.9(5) . . ?
C018 C01Q C01Z 119.8(5) . . ?
C018 C01Q N00V 122.5(5) . . ?
C01Z C01Q N00V 117.6(5) . . ?
C025 C01R C01W 118.8(5) . . ?
C025 C01R C020 121.4(5) . . ?
C01W C01R C020 119.8(5) . . ?
C01L C01S C02B 120.4(5) . . ?
C01L C01S N00Y 117.5(5) . . ?
C02B C01S N00Y 122.1(5) . . ?
N00V C01T C01N 122.6(5) . . ?
C022 C01U C01A 121.1(5) . . ?
C02I C01V C01N 122.5(5) . . ?
O00J C01W C01J 121.9(5) . . ?
O00J C01W C01R 118.9(5) . . ?
C01J C01W C01R 118.9(5) . . ?
C01P C01X C01D 117.0(5) . . ?
C01P C01X C02Q 122.7(5) . . ?
C01D C01X C02Q 120.1(5) . . ?
C01O C01Y C025 116.7(5) . . ?
C01O C01Y C02U 123.0(5) . . ?
C025 C01Y C02U 120.2(5) . . ?
O00N C01Z C01Q 121.8(5) . . ?
O00N C01Z C02H 118.5(5) . . ?
C01Q C01Z C02H 119.7(5) . . ?
C024 C020 C02D 118.5(5) . . ?
C024 C020 C01R 121.1(5) . . ?
C02D C020 C01R 120.4(5) . . ?
C02A C021 C02F 120.2(5) . . ?
C01U C022 C01E 119.8(5) . . ?
C02S C023 C01L 120.6(6) . . ?
C02I C024 C020 123.3(5) . . ?
C01R C025 C01Y 123.6(5) . . ?
N00Y C026 C01I 121.9(5) . . ?
C01G C028 C01F 124.2(5) . . ?
C021 C02A C02G 120.6(5) . . ?
C021 C02A N010 126.2(5) . . ?
C02G C02A N010 113.1(5) . . ?
C02O C02B C01S 120.9(5) . . ?
C01A C02C C01C 110.4(4) . . ?
C01A C02C C02V 108.1(4) . . ?
C01C C02C C02V 111.7(4) . . ?
C01A C02C C02N 112.4(4) . . ?
C01C C02C C02N 106.0(4) . . ?
C02V C02C C02N 108.2(4) . . ?
O00O C02D C020 119.3(5) . . ?
O00O C02D C01N 121.0(5) . . ?
C020 C02D C01N 119.5(5) . . ?
O00M C02E C014 121.2(4) . . ?
O00M C02E C01F 119.2(4) . . ?
C014 C02E C01F 119.6(5) . . ?
C021 C02F C02W 118.5(5) . . ?
C021 C02F C02T 116.9(5) . . ?
C02W C02F C02T 124.5(5) . . ?
O00S C02G C02X 121.9(6) . . ?
O00S C02G C02A 118.7(5) . . ?
C02X C02G C02A 119.4(6) . . ?
C01Z C02H C02J 120.1(5) . . ?
C01V C02I C024 117.2(6) . . ?
C01V C02I C03G 121.9(5) . . ?
C024 C02I C03G 120.9(5) . . ?
C01C C02J C02H 120.8(5) . . ?
C03F C02K C03J 109.8(6) . . ?
C03F C02K C032 107.5(5) . . ?
C03J C02K C032 108.5(5) . . ?
C03F C02K C01G 110.3(5) . . ?
C03J C02K C01G 108.5(5) . . ?
C032 C02K C01G 112.2(4) . . ?
F00E C02L F00D 106.9(5) . . ?
F00E C02L F00H 106.6(5) . . ?
F00D C02L F00H 106.6(5) . . ?
F00E C02L C02T 112.1(5) . . ?
F00D C02L C02T 111.2(4) . . ?
F00H C02L C02T 113.0(5) . . ?
F007 C02N F00C 107.2(5) . . ?
F007 C02N F008 107.8(5) . . ?
F00C C02N F008 106.7(4) . . ?
F007 C02N C02C 111.0(4) . . ?
F00C C02N C02C 111.6(5) . . ?
F008 C02N C02C 112.4(5) . . ?
C02B C02O C02S 118.4(5) . . ?
C02B C02O C02T 116.9(5) . . ?
C02S C02O C02T 124.7(5) . . ?
C03H C02Q C01X 112.5(5) . . ?
C03H C02Q C02Z 107.8(6) . . ?
C01X C02Q C02Z 108.3(5) . . ?
C03H C02Q C035 109.6(6) . . ?
C01X C02Q C035 109.4(5) . . ?
C02Z C02Q C035 109.0(5) . . ?
C023 C02S C02O 121.0(5) . . ?
C02F C02T C02O 110.9(4) . . ?
C02F C02T C02Y 107.3(5) . . ?
C02O C02T C02Y 112.1(5) . . ?
C02F C02T C02L 112.5(5) . . ?
C02O C02T C02L 106.2(5) . . ?
C02Y C02T C02L 107.9(4) . . ?
C03T C02U C40 111.6(9) . . ?
C03T C02U C03A 109.0(7) . . ?
C40 C02U C03A 106.0(7) . . ?
C03T C02U C01Y 108.6(6) . . ?
C40 C02U C01Y 110.0(6) . . ?
C03A C02U C01Y 111.6(5) . . ?
F00B C02V F009 107.2(5) . . ?
F00B C02V F006 106.6(4) . . ?
F009 C02V F006 106.2(4) . . ?
F00B C02V C02C 113.5(5) . . ?
F009 C02V C02C 111.5(4) . . ?
F006 C02V C02C 111.5(5) . . ?
C02X C02W C02F 121.1(5) . . ?
C02G C02X C02W 120.0(6) . . ?
F00A C02Y F00G 107.0(5) . . ?
F00A C02Y F00I 106.1(5) . . ?
F00G C02Y F00I 107.0(5) . . ?
F00A C02Y C02T 111.4(4) . . ?
F00G C02Y C02T 113.1(5) . . ?
F00I C02Y C02T 111.7(5) . . ?
O00T C031 C03C 106.5(5) . . ?
O00T C036 C038 105.5(5) . . ?
C036 C038 C03C 103.9(6) . . ?
C038 C03C C031 100.7(5) . . ?
O1 C03E C48 106.2(7) . . ?
C46 C03G C47 124.7(13) . . ?
C46 C03G C03W 46.5(11) . . ?
C47 C03G C03W 134.7(10) . . ?
C46 C03G C03P 129.8(10) . . ?
C47 C03G C03P 27.3(7) . . ?
C03W C03G C03P 114.6(9) . . ?
C46 C03G C02I 112.2(8) . . ?
C47 C03G C02I 109.0(8) . . ?
C03W C03G C02I 114.4(8) . . ?
C03P C03G C02I 117.2(7) . . ?
C46 C03G C45 105.8(13) . . ?
C47 C03G C45 104.0(11) . . ?
C03W C03G C45 59.2(9) . . ?
C03P C03G C45 77.1(10) . . ?
C02I C03G C45 97.0(8) . . ?
C46 C03G C03Z 59.0(12) . . ?
C47 C03G C03Z 74.6(10) . . ?
C03W C03G C03Z 103.1(9) . . ?
C03P C03G C03Z 96.9(10) . . ?
C02I C03G C03Z 107.6(7) . . ?
C45 C03G C03Z 154.5(7) . . ?
O1 C03K C03L 106.2(7) . . ?
C48 C03L C03K 106.8(8) . . ?
C47 C03P C03G 69(2) . . ?
C46 C03W C03G 64.5(11) . . ?
C46 C03W C45 134.4(14) . . ?
C03G C03W C45 69.9(9) . . ?
C46 C03Z C03G 49.1(8) . . ?
C46 C03Z C47 89.2(10) . . ?
C03G C03Z C47 44.5(6) . . ?
Cl2 C39 Cl1 110.1(6) . . ?
Cl2 C39 Cl3 113.4(8) . . ?
Cl1 C39 Cl3 109.6(6) . . ?
Cl5 C41 Cl6 114.7(11) . . ?
Cl5 C41 Cl4 109.5(10) . . ?
Cl6 C41 Cl4 105.5(10) . . ?
Cl24 C42 Cl22 112.8(7) . . ?
Cl24 C42 Cl23 109.1(7) . . ?
Cl22 C42 Cl23 109.8(7) . . ?
Cl12 C43 Cl10 110.5(17) . . ?
Cl12 C43 Cl11 115.8(15) . . ?
Cl10 C43 Cl11 110.2(11) . . ?
Cl8 C44 Cl9 109.6(10) . . ?
Cl8 C44 Cl7 116.7(12) . . ?
Cl9 C44 Cl7 103.2(10) . . ?
C03W C45 C03G 50.8(7) . . ?
C03W C46 C03G 69.0(13) . . ?
C03W C46 C03Z 135.7(16) . . ?
C03G C46 C03Z 71.8(11) . . ?
C03P C47 C03G 84(2) . . ?
C03P C47 C03Z 130(2) . . ?
C03G C47 C03Z 60.9(9) . . ?
C03L C48 C03E 108.0(10) . . ?
O2 C49 C50 111.2(8) . . ?
C49 C50 C52 94.5(12) . . ?
O2 C51 C52 107.0(12) . . ?
C51 C52 C50 106.1(13) . . ?
Cl21 C54 Cl20 112.7(9) . . ?
Cl21 C54 Cl19 109.8(10) . . ?
Cl20 C54 Cl19 107.5(8) . . ?
Cl29 C55 Cl30 106.6(10) . . ?
Cl29 C55 Cl28 105.4(9) . . ?
Cl30 C55 Cl28 108.3(10) . . ?
Cl25 Cl25 C56 115.9(15) 2_655 . ?
Cl25 C56 Cl27 110.7(12) . . ?
Cl25 C56 Cl26 111.5(11) . . ?
Cl27 C56 Cl26 109.4(11) . . ?
Cl17 C58 Cl16 102.5(10) . . ?
Cl17 C58 Cl18 106.4(12) . . ?
Cl16 C58 Cl18 104.0(11) . . ?

loop_
_geom_bond_atom_site_label_1
_geom_bond_atom_site_label_2
_geom_bond_distance
_geom_bond_site_symmetry_2
_geom_bond_publ_flag
Mo01 O00R 1.694(4) . ?
Mo01 O00P 1.702(4) . ?
Mo01 O00M 1.926(4) . ?
Mo01 O00F 2.012(4) . ?
Mo01 N00U 2.251(4) . ?
Mo01 O00L 2.345(4) . ?
Mo02 O3 1.694(5) . ?
Mo02 O4 1.703(5) . ?
Mo02 O00J 1.938(4) . ?
Mo02 O00S 1.986(4) . ?
Mo02 N010 2.269(5) . ?
Mo02 O2 2.342(5) . ?
Cl1 C39 1.759(13) . ?
Cl2 C39 1.726(14) . ?
Cl3 C39 1.778(12) . ?
F006 C02V 1.346(7) . ?
F007 C02N 1.328(7) . ?
F008 C02N 1.346(7) . ?
F009 C02V 1.340(7) . ?
F00A C02Y 1.340(7) . ?
F00B C02V 1.337(6) . ?
F00C C02N 1.336(6) . ?
F00D C02L 1.340(7) . ?
F00E C02L 1.337(8) . ?
O00F C01E 1.356(6) . ?
F00G C02Y 1.340(8) . ?
F00H C02L 1.340(8) . ?
F00I C02Y 1.343(8) . ?
O00J C01W 1.342(7) . ?
O00K C01L 1.356(7) . ?
O00M C02E 1.337(6) . ?
O00N C01Z 1.358(7) . ?
O00O C02D 1.356(7) . ?
O00Q C01H 1.355(7) . ?
O00S C02G 1.350(7) . ?
O00T C031 1.428(8) . ?
O00T C036 1.456(8) . ?
N00U C019 1.296(7) . ?
N00U C016 1.432(6) . ?
N00V C01T 1.292(8) . ?
N00V C01Q 1.417(7) . ?
O2 C51 1.427(13) . ?
O2 C49 1.450(8) . ?
N00Y C026 1.285(7) . ?
N00Y C01S 1.418(7) . ?
N010 C01M 1.289(7) . ?
N010 C02A 1.421(7) . ?
O1 C03K 1.430(10) . ?
O1 C03E 1.431(9) . ?
C014 C02E 1.405(7) . ?
C014 C01K 1.414(7) . ?
C014 C019 1.432(7) . ?
C015 C016 1.385(7) . ?
C015 C01A 1.398(7) . ?
C016 C01E 1.392(7) . ?
C017 C01D 1.387(8) . ?
C017 C01H 1.404(7) . ?
C017 C01F 1.491(7) . ?
C018 C01Q 1.383(8) . ?
C018 C01C 1.403(7) . ?
C01A C01U 1.394(7) . ?
C01A C02C 1.539(7) . ?
C01C C02J 1.386(8) . ?
C01C C02C 1.543(7) . ?
C01D C01X 1.402(7) . ?
C01E C022 1.385(7) . ?
C01F C028 1.394(7) . ?
C01F C02E 1.409(7) . ?
C01G C01K 1.380(7) . ?
C01G C028 1.389(7) . ?
C01G C02K 1.538(7) . ?
C01H C01I 1.403(7) . ?
C01I C01P 1.403(8) . ?
C01I C026 1.447(7) . ?
C01J C01W 1.407(7) . ?
C01J C01O 1.414(8) . ?
C01J C01M 1.439(7) . ?
C01L C01S 1.393(8) . ?
C01L C023 1.397(8) . ?
C01N C01V 1.403(8) . ?
C01N C02D 1.411(7) . ?
C01N C01T 1.432(7) . ?
C01O C01Y 1.381(7) . ?
C01P C01X 1.379(8) . ?
C01Q C01Z 1.390(8) . ?
C01R C025 1.392(8) . ?
C01R C01W 1.412(7) . ?
C01R C020 1.486(7) . ?
C01S C02B 1.399(8) . ?
C01U C022 1.381(7) . ?
C01V C02I 1.380(8) . ?
C01X C02Q 1.535(8) . ?
C01Y C025 1.404(8) . ?
C01Y C02U 1.536(8) . ?
C01Z C02H 1.391(8) . ?
C020 C024 1.396(8) . ?
C020 C02D 1.406(7) . ?
C021 C02A 1.388(8) . ?
C021 C02F 1.399(7) . ?
C023 C02S 1.389(9) . ?
C024 C02I 1.386(8) . ?
C02A C02G 1.400(8) . ?
C02B C02O 1.393(7) . ?
C02C C02V 1.545(8) . ?
C02C C02N 1.556(8) . ?
C02F C02W 1.401(9) . ?
C02F C02T 1.534(8) . ?
C02G C02X 1.384(9) . ?
C02H C02J 1.392(8) . ?
C02I C03G 1.536(9) . ?
C02K C03F 1.522(9) . ?
C02K C03J 1.532(8) . ?
C02K C032 1.534(8) . ?
C02L C02T 1.545(8) . ?
C02O C02S 1.394(8) . ?
C02O C02T 1.542(8) . ?
C02Q C03H 1.523(8) . ?
C02Q C02Z 1.541(9) . ?
C02Q C035 1.541(9) . ?
C02T C02Y 1.543(8) . ?
C02U C03T 1.501(11) . ?
C02U C40 1.526(11) . ?
C02U C03A 1.529(9) . ?
C02W C02X 1.390(9) . ?
C031 C03C 1.522(9) . ?
C036 C038 1.511(11) . ?
C038 C03C 1.513(11) . ?
C03E C48 1.494(13) . ?
C03G C46 1.407(17) . ?
C03G C47 1.419(18) . ?
C03G C03W 1.456(14) . ?
C03G C03P 1.512(16) . ?
C03G C45 1.763(18) . ?
C03G C03Z 1.768(17) . ?
C03K C03L 1.517(13) . ?
C03L C48 1.368(16) . ?
C03P C47 0.698(18) . ?
C03W C46 1.13(3) . ?
C03W C45 1.61(2) . ?
C03Z C46 1.60(3) . ?
C03Z C47 1.95(2) . ?
Cl5 C41 1.669(16) . ?
Cl4 C41 1.730(18) . ?
Cl24 C42 1.751(9) . ?
Cl22 C42 1.760(9) . ?
Cl6 C41 1.73(2) . ?
Cl23 C42 1.767(9) . ?
Cl10 C43 1.77(3) . ?
Cl11 C43 1.79(3) . ?
Cl12 C43 1.67(2) . ?
Cl7 C44 1.698(16) . ?
Cl8 C44 1.628(15) . ?
C44 Cl9 1.695(15) . ?
C49 C50 1.460(12) . ?
C50 C52 1.531(17) . ?
C51 C52 1.525(16) . ?
Cl16 C58 1.776(10) . ?
Cl17 C58 1.753(10) . ?
Cl18 C58 1.776(10) . ?
Cl19 C54 1.772(16) . ?
Cl20 C54 1.743(15) . ?
Cl21 C54 1.723(15) . ?
C55 Cl29 1.756(10) . ?
C55 Cl30 1.760(10) . ?
C55 Cl28 1.762(10) . ?
Cl25 Cl25 1.67(3) 2_655 ?
Cl25 C56 1.736(10) . ?
Cl26 C56 1.759(10) . ?
Cl27 C56 1.751(10) . ?

loop_
_geom_torsion_atom_site_label_1
_geom_torsion_atom_site_label_2
_geom_torsion_atom_site_label_3
_geom_torsion_atom_site_label_4
_geom_torsion
_geom_torsion_site_symmetry_1
_geom_torsion_site_symmetry_2
_geom_torsion_site_symmetry_3
_geom_torsion_site_symmetry_4
_geom_torsion_publ_flag
C01A C015 C016 C01E -2.1(7) . . . . ?
C01A C015 C016 N00U -178.4(5) . . . . ?
C019 N00U C016 C015 -15.3(7) . . . . ?
Mo01 N00U C016 C015 171.6(4) . . . . ?
C019 N00U C016 C01E 168.2(5) . . . . ?
Mo01 N00U C016 C01E -5.0(5) . . . . ?
C016 N00U C019 C014 178.3(5) . . . . ?
Mo01 N00U C019 C014 -9.7(7) . . . . ?
C02E C014 C019 N00U 3.7(8) . . . . ?
C01K C014 C019 N00U -175.3(5) . . . . ?
C016 C015 C01A C01U -0.7(7) . . . . ?
C016 C015 C01A C02C 179.6(5) . . . . ?
C01Q C018 C01C C02J 0.1(8) . . . . ?
C01Q C018 C01C C02C -178.7(5) . . . . ?
C01H C017 C01D C01X -0.7(8) . . . . ?
C01F C017 C01D C01X -178.2(5) . . . . ?
Mo01 O00F C01E C022 -174.3(4) . . . . ?
Mo01 O00F C01E C016 6.0(6) . . . . ?
C015 C016 C01E O00F -176.7(4) . . . . ?
N00U C016 C01E O00F 0.1(6) . . . . ?
C015 C016 C01E C022 3.6(7) . . . . ?
N00U C016 C01E C022 -179.7(4) . . . . ?
C01D C017 C01F C028 -132.5(6) . . . . ?
C01H C017 C01F C028 50.0(7) . . . . ?
C01D C017 C01F C02E 49.0(7) . . . . ?
C01H C017 C01F C02E -128.5(6) . . . . ?
C01D C017 C01H O00Q 179.5(5) . . . . ?
C01F C017 C01H O00Q -3.0(8) . . . . ?
C01D C017 C01H C01I -1.4(8) . . . . ?
C01F C017 C01H C01I 176.1(5) . . . . ?
O00Q C01H C01I C01P -179.3(5) . . . . ?
C017 C01H C01I C01P 1.7(8) . . . . ?
O00Q C01H C01I C026 6.4(8) . . . . ?
C017 C01H C01I C026 -172.6(5) . . . . ?
C028 C01G C01K C014 -1.7(7) . . . . ?
C02K C01G C01K C014 178.2(5) . . . . ?
C02E C014 C01K C01G -2.1(8) . . . . ?
C019 C014 C01K C01G 177.0(5) . . . . ?
C02A N010 C01M C01J 173.3(5) . . . . ?
Mo02 N010 C01M C01J -14.3(8) . . . . ?
C01W C01J C01M N010 -4.1(9) . . . . ?
C01O C01J C01M N010 -178.4(5) . . . . ?
C01W C01J C01O C01Y 0.4(8) . . . . ?
C01M C01J C01O C01Y 174.8(5) . . . . ?
C01H C01I C01P C01X 0.3(8) . . . . ?
C026 C01I C01P C01X 174.7(5) . . . . ?
C01C C018 C01Q C01Z 0.0(8) . . . . ?
C01C C018 C01Q N00V -175.5(5) . . . . ?
C01T N00V C01Q C018 -37.6(7) . . . . ?
C01T N00V C01Q C01Z 146.8(5) . . . . ?
O00K C01L C01S C02B -179.8(5) . . . . ?
C023 C01L C01S C02B 0.0(8) . . . . ?
O00K C01L C01S N00Y -3.6(8) . . . . ?
C023 C01L C01S N00Y 176.3(5) . . . . ?
C026 N00Y C01S C01L 144.7(5) . . . . ?
C026 N00Y C01S C02B -39.1(8) . . . . ?
C01Q N00V C01T C01N 169.7(5) . . . . ?
C01V C01N C01T N00V -177.0(5) . . . . ?
C02D C01N C01T N00V -1.7(9) . . . . ?
C015 C01A C01U C022 2.0(8) . . . . ?
C02C C01A C01U C022 -178.3(5) . . . . ?
C02D C01N C01V C02I -1.3(9) . . . . ?
C01T C01N C01V C02I 174.1(6) . . . . ?
Mo02 O00J C01W C01J 29.6(8) . . . . ?
Mo02 O00J C01W C01R -155.6(4) . . . . ?
C01O C01J C01W O00J 174.1(5) . . . . ?
C01M C01J C01W O00J 0.0(8) . . . . ?
C01O C01J C01W C01R -0.7(8) . . . . ?
C01M C01J C01W C01R -174.8(5) . . . . ?
C025 C01R C01W O00J -174.2(5) . . . . ?
C020 C01R C01W O00J 2.9(8) . . . . ?
C025 C01R C01W C01J 0.7(8) . . . . ?
C020 C01R C01W C01J 177.9(5) . . . . ?
C01I C01P C01X C01D -2.3(8) . . . . ?
C01I C01P C01X C02Q -178.8(5) . . . . ?
C017 C01D C01X C01P 2.6(8) . . . . ?
C017 C01D C01X C02Q 179.2(5) . . . . ?
C01J C01O C01Y C025 -0.1(8) . . . . ?
C01J C01O C01Y C02U -178.5(5) . . . . ?
C018 C01Q C01Z O00N 179.5(5) . . . . ?
N00V C01Q C01Z O00N -4.8(8) . . . . ?
C018 C01Q C01Z C02H 0.0(8) . . . . ?
N00V C01Q C01Z C02H 175.7(5) . . . . ?
C025 C01R C020 C024 -131.5(6) . . . . ?
C01W C01R C020 C024 51.4(8) . . . . ?
C025 C01R C020 C02D 49.0(8) . . . . ?
C01W C01R C020 C02D -128.0(6) . . . . ?
C01A C01U C022 C01E -0.6(8) . . . . ?
O00F C01E C022 C01U 178.0(5) . . . . ?
C016 C01E C022 C01U -2.2(8) . . . . ?
O00K C01L C023 C02S -179.4(5) . . . . ?
C01S C01L C023 C02S 0.7(8) . . . . ?
C02D C020 C024 C02I 1.1(9) . . . . ?
C01R C020 C024 C02I -178.4(6) . . . . ?
C01W C01R C025 C01Y -0.4(8) . . . . ?
C020 C01R C025 C01Y -177.5(5) . . . . ?
C01O C01Y C025 C01R 0.1(8) . . . . ?
C02U C01Y C025 C01R 178.5(5) . . . . ?
C01S N00Y C026 C01I 171.9(5) . . . . ?
C01H C01I C026 N00Y -5.0(9) . . . . ?
C01P C01I C026 N00Y -179.4(5) . . . . ?
C01K C01G C028 C01F 1.7(8) . . . . ?
C02K C01G C028 C01F -178.2(5) . . . . ?
C02E C01F C028 C01G 2.2(8) . . . . ?
C017 C01F C028 C01G -176.3(5) . . . . ?
C02F C021 C02A C02G -2.6(9) . . . . ?
C02F C021 C02A N010 179.3(5) . . . . ?
C01M N010 C02A C021 -12.1(9) . . . . ?
Mo02 N010 C02A C021 174.5(5) . . . . ?
C01M N010 C02A C02G 169.7(5) . . . . ?
Mo02 N010 C02A C02G -3.7(6) . . . . ?
C01L C01S C02B C02O -0.8(8) . . . . ?
N00Y C01S C02B C02O -176.9(5) . . . . ?
C01U C01A C02C C01C 137.0(5) . . . . ?
C015 C01A C02C C01C -43.3(6) . . . . ?
C01U C01A C02C C02V -100.5(6) . . . . ?
C015 C01A C02C C02V 79.2(6) . . . . ?
C01U C01A C02C C02N 18.8(7) . . . . ?
C015 C01A C02C C02N -161.5(5) . . . . ?
C02J C01C C02C C01A 136.1(5) . . . . ?
C018 C01C C02C C01A -45.1(6) . . . . ?
C02J C01C C02C C02V 15.8(7) . . . . ?
C018 C01C C02C C02V -165.4(4) . . . . ?
C02J C01C C02C C02N -101.8(6) . . . . ?
C018 C01C C02C C02N 77.0(5) . . . . ?
C024 C020 C02D O00O -178.0(5) . . . . ?
C01R C020 C02D O00O 1.5(8) . . . . ?
C024 C020 C02D C01N -1.8(8) . . . . ?
C01R C020 C02D C01N 177.7(5) . . . . ?
C01V C01N C02D O00O 178.1(5) . . . . ?
C01T C01N C02D O00O 2.8(8) . . . . ?
C01V C01N C02D C020 1.9(8) . . . . ?
C01T C01N C02D C020 -173.4(5) . . . . ?
Mo01 O00M C02E C014 -14.4(8) . . . . ?
Mo01 O00M C02E C01F 166.2(4) . . . . ?
C01K C014 C02E O00M -173.4(5) . . . . ?
C019 C014 C02E O00M 7.6(8) . . . . ?
C01K C014 C02E C01F 6.0(7) . . . . ?
C019 C014 C02E C01F -173.0(5) . . . . ?
C028 C01F C02E O00M 173.4(5) . . . . ?
C017 C01F C02E O00M -8.1(8) . . . . ?
C028 C01F C02E C014 -6.0(7) . . . . ?
C017 C01F C02E C014 172.5(5) . . . . ?
C02A C021 C02F C02W -0.6(8) . . . . ?
C02A C021 C02F C02T 179.9(5) . . . . ?
Mo02 O00S C02G C02X -179.6(5) . . . . ?
Mo02 O00S C02G C02A -1.3(8) . . . . ?
C021 C02A C02G O00S -174.9(5) . . . . ?
N010 C02A C02G O00S 3.4(8) . . . . ?
C021 C02A C02G C02X 3.5(9) . . . . ?
N010 C02A C02G C02X -178.2(6) . . . . ?
O00N C01Z C02H C02J -179.6(5) . . . . ?
C01Q C01Z C02H C02J 0.0(8) . . . . ?
C01N C01V C02I C024 0.6(10) . . . . ?
C01N C01V C02I C03G 179.7(7) . . . . ?
C020 C024 C02I C01V -0.4(10) . . . . ?
C020 C024 C02I C03G -179.6(7) . . . . ?
C018 C01C C02J C02H -0.1(8) . . . . ?
C02C C01C C02J C02H 178.6(5) . . . . ?
C01Z C02H C02J C01C 0.1(9) . . . . ?
C01K C01G C02K C03F 128.9(6) . . . . ?
C028 C01G C02K C03F -51.2(7) . . . . ?
C01K C01G C02K C03J -110.8(6) . . . . ?
C028 C01G C02K C03J 69.1(7) . . . . ?
C01K C01G C02K C032 9.1(7) . . . . ?
C028 C01G C02K C032 -171.0(5) . . . . ?
C01A C02C C02N F007 50.7(6) . . . . ?
C01C C02C C02N F007 -70.0(5) . . . . ?
C02V C02C C02N F007 170.0(4) . . . . ?
C01A C02C C02N F00C 170.2(4) . . . . ?
C01C C02C C02N F00C 49.4(6) . . . . ?
C02V C02C C02N F00C -70.6(6) . . . . ?
C01A C02C C02N F008 -70.1(6) . . . . ?
C01C C02C C02N F008 169.2(4) . . . . ?
C02V C02C C02N F008 49.2(6) . . . . ?
C01S C02B C02O C02S 0.8(8) . . . . ?
C01S C02B C02O C02T -178.1(5) . . . . ?
C01P C01X C02Q C03H -7.5(9) . . . . ?
C01D C01X C02Q C03H 176.0(6) . . . . ?
C01P C01X C02Q C02Z 111.5(6) . . . . ?
C01D C01X C02Q C02Z -64.9(7) . . . . ?
C01P C01X C02Q C035 -129.7(6) . . . . ?
C01D C01X C02Q C035 53.9(7) . . . . ?
C01L C023 C02S C02O -0.7(9) . . . . ?
C02B C02O C02S C023 -0.1(8) . . . . ?
C02T C02O C02S C023 178.8(5) . . . . ?
C021 C02F C02T C02O -45.7(7) . . . . ?
C02W C02F C02T C02O 134.8(6) . . . . ?
C021 C02F C02T C02Y 77.0(6) . . . . ?
C02W C02F C02T C02Y -102.5(7) . . . . ?
C021 C02F C02T C02L -164.5(5) . . . . ?
C02W C02F C02T C02L 16.0(8) . . . . ?
C02B C02O C02T C02F -44.5(6) . . . . ?
C02S C02O C02T C02F 136.6(5) . . . . ?
C02B C02O C02T C02Y -164.4(5) . . . . ?
C02S C02O C02T C02Y 16.7(7) . . . . ?
C02B C02O C02T C02L 78.0(6) . . . . ?
C02S C02O C02T C02L -100.9(6) . . . . ?
F00E C02L C02T C02F 170.8(5) . . . . ?
F00D C02L C02T C02F 51.2(7) . . . . ?
F00H C02L C02T C02F -68.7(6) . . . . ?
F00E C02L C02T C02O 49.3(6) . . . . ?
F00D C02L C02T C02O -70.3(6) . . . . ?
F00H C02L C02T C02O 169.8(5) . . . . ?
F00E C02L C02T C02Y -71.1(7) . . . . ?
F00D C02L C02T C02Y 169.3(5) . . . . ?
F00H C02L C02T C02Y 49.5(7) . . . . ?
C01O C01Y C02U C03T -104.9(9) . . . . ?
C025 C01Y C02U C03T 76.8(9) . . . . ?
C01O C01Y C02U C40 132.7(8) . . . . ?
C025 C01Y C02U C40 -45.7(9) . . . . ?
C01O C01Y C02U C03A 15.3(9) . . . . ?
C025 C01Y C02U C03A -163.1(6) . . . . ?
C01A C02C C02V F00B 170.5(4) . . . . ?
C01C C02C C02V F00B -67.8(6) . . . . ?
C02N C02C C02V F00B 48.5(6) . . . . ?
C01A C02C C02V F009 -68.4(6) . . . . ?
C01C C02C C02V F009 53.3(6) . . . . ?
C02N C02C C02V F009 169.6(4) . . . . ?
C01A C02C C02V F006 50.1(6) . . . . ?
C01C C02C C02V F006 171.8(4) . . . . ?
C02N C02C C02V F006 -71.9(5) . . . . ?
C021 C02F C02W C02X 2.9(9) . . . . ?
C02T C02F C02W C02X -177.6(6) . . . . ?
O00S C02G C02X C02W 177.2(6) . . . . ?
C02A C02G C02X C02W -1.1(10) . . . . ?
C02F C02W C02X C02G -2.1(10) . . . . ?
C02F C02T C02Y F00A -69.3(6) . . . . ?
C02O C02T C02Y F00A 52.6(7) . . . . ?
C02L C02T C02Y F00A 169.2(5) . . . . ?
C02F C02T C02Y F00G 170.1(5) . . . . ?
C02O C02T C02Y F00G -68.0(6) . . . . ?
C02L C02T C02Y F00G 48.6(7) . . . . ?
C02F C02T C02Y F00I 49.2(6) . . . . ?
C02O C02T C02Y F00I 171.2(5) . . . . ?
C02L C02T C02Y F00I -72.3(6) . . . . ?
C036 O00T C031 C03C -17.8(7) . . . . ?
C031 O00T C036 C038 -6.0(7) . . . . ?
O00T C036 C038 C03C 27.4(7) . . . . ?
C036 C038 C03C C031 -36.7(7) . . . . ?
O00T C031 C03C C038 33.8(7) . . . . ?
C03K O1 C03E C48 8.2(13) . . . . ?
C01V C02I C03G C46 178.4(13) . . . . ?
C024 C02I C03G C46 -2.5(16) . . . . ?
C01V C02I C03G C47 36.1(13) . . . . ?
C024 C02I C03G C47 -144.9(10) . . . . ?
C01V C02I C03G C03W -130.7(10) . . . . ?
C024 C02I C03G C03W 48.4(12) . . . . ?
C01V C02I C03G C03P 7.7(14) . . . . ?
C024 C02I C03G C03P -173.3(10) . . . . ?
C01V C02I C03G C45 -71.4(9) . . . . ?
C024 C02I C03G C45 107.7(9) . . . . ?
C01V C02I C03G C03Z 115.4(8) . . . . ?
C024 C02I C03G C03Z -65.5(9) . . . . ?
C03E O1 C03K C03L 3.8(11) . . . . ?
O1 C03K C03L C48 -15.5(16) . . . . ?
C46 C03G C03P C47 -90(3) . . . . ?
C03W C03G C03P C47 -143(2) . . . . ?
C02I C03G C03P C47 79(2) . . . . ?
C45 C03G C03P C47 170(2) . . . . ?
C03Z C03G C03P C47 -35(2) . . . . ?
C47 C03G C03W C46 99.6(19) . . . . ?
C03P C03G C03W C46 122.4(14) . . . . ?
C02I C03G C03W C46 -98.1(12) . . . . ?
C45 C03G C03W C46 178.4(14) . . . . ?
C03Z C03G C03W C46 18.4(12) . . . . ?
C46 C03G C03W C45 -178.4(14) . . . . ?
C47 C03G C03W C45 -78.8(17) . . . . ?
C03P C03G C03W C45 -56.0(12) . . . . ?
C02I C03G C03W C45 83.4(10) . . . . ?
C03Z C03G C03W C45 -160.0(9) . . . . ?
C47 C03G C03Z C46 -148.7(11) . . . . ?
C03W C03G C03Z C46 -15.5(10) . . . . ?
C03P C03G C03Z C46 -132.8(11) . . . . ?
C02I C03G C03Z C46 105.8(9) . . . . ?
C45 C03G C03Z C46 -58(2) . . . . ?
C46 C03G C03Z C47 148.7(11) . . . . ?
C03W C03G C03Z C47 133.2(10) . . . . ?
C03P C03G C03Z C47 15.9(8) . . . . ?
C02I C03G C03Z C47 -105.5(8) . . . . ?
C45 C03G C03Z C47 90(2) . . . . ?
C46 C03W C45 C03G -2.0(17) . . . . ?
C46 C03G C45 C03W 1.2(11) . . . . ?
C47 C03G C45 C03W 134.1(11) . . . . ?
C03P C03G C45 C03W 129.4(10) . . . . ?
C02I C03G C45 C03W -114.3(8) . . . . ?
C03Z C03G C45 C03W 51(2) . . . . ?
C45 C03W C46 C03G 2.1(18) . . . . ?
C03G C03W C46 C03Z -29.2(17) . . . . ?
C45 C03W C46 C03Z -27(3) . . . . ?
C47 C03G C46 C03W -121.4(15) . . . . ?
C03P C03G C46 C03W -87.5(19) . . . . ?
C02I C03G C46 C03W 103.2(12) . . . . ?
C45 C03G C46 C03W -1.4(12) . . . . ?
C03Z C03G C46 C03W -159.0(13) . . . . ?
C47 C03G C46 C03Z 37.5(15) . . . . ?
C03W C03G C46 C03Z 159.0(13) . . . . ?
C03P C03G C46 C03Z 71.5(17) . . . . ?
C02I C03G C46 C03Z -97.8(9) . . . . ?
C45 C03G C46 C03Z 157.6(9) . . . . ?
C03G C03Z C46 C03W 28.7(17) . . . . ?
C47 C03Z C46 C03W 7(2) . . . . ?
C47 C03Z C46 C03G -21.4(8) . . . . ?
C03G C03P C47 C03Z 43(2) . . . . ?
C46 C03G C47 C03P 111(2) . . . . ?
C03W C03G C47 C03P 50(3) . . . . ?
C02I C03G C47 C03P -113(2) . . . . ?
C45 C03G C47 C03P -10(2) . . . . ?
C03Z C03G C47 C03P 144(2) . . . . ?
C46 C03G C47 C03Z -32.8(14) . . . . ?
C03W C03G C47 C03Z -93.4(16) . . . . ?
C03P C03G C47 C03Z -144(2) . . . . ?
C02I C03G C47 C03Z 103.7(8) . . . . ?
C45 C03G C47 C03Z -153.7(8) . . . . ?
C03K C03L C48 C03E 20.6(19) . . . . ?
O1 C03E C48 C03L -18.4(18) . . . . ?
C51 O2 C49 C50 37.0(16) . . . . ?
Mo02 O2 C49 C50 -150.2(10) . . . . ?
O2 C49 C50 C52 -44.3(18) . . . . ?
C49 O2 C51 C52 -11(2) . . . . ?
Mo02 O2 C51 C52 177.1(15) . . . . ?
O2 C51 C52 C50 -16(3) . . . . ?
C49 C50 C52 C51 34(2) . . . . ?
Cl25 Cl25 C56 Cl27 -43(2) 2_655 . . . ?
Cl25 Cl25 C56 Cl26 -165.2(15) 2_655 . . . ?
